data_2311465
loop_
_publ_author_name
'Cardoso, Laura N. F.'
'Noguiera, Thais C. M.'
'Kaiser, Carlos R.'
'Wardell, James L.'
'de Souza, Marcus V. N.'
'Harrison, William T. A.'

_publ_section_title
;
 Crystal structures and Hirshfeld surfaces of differently substituted
 (<i>E</i>)-<i>N</i>'-benzyl-idene-<i>N</i>-methyl-2-(thio-phen-2-yl)acetohydrazides.
;
_journal_coeditor_code VM2205
_journal_issue 'Pt 11'
_journal_name_full 'Acta crystallographica. Section E, Crystallographic communications'
_journal_page_first 1636
_journal_page_last 1641
_journal_paper_doi 10.1107/S2056989017014384
_journal_volume 73
_journal_year 2017
_chemical_formula_iupac 'C15 H13 N3 O S'
_chemical_formula_moiety 'C15 H13 N3 O S'
_chemical_formula_sum 'C15 H13 N3 O S'
_chemical_formula_weight 283.34
_chemical_name_systematic (<i>E</i>)-<i>N</i>'-(3-Cyanobenzylidene)-<i>N</i>-methyl-2-(thiophen-2-yl)acetohydrazide
_space_group_crystal_system triclinic
_space_group_IT_number 2
_space_group_name_Hall '-P 1'
_space_group_name_H-M_alt 'P -1'
_atom_sites_solution_hydrogens geom
_atom_sites_solution_primary direct
_audit_creation_method SHELXL-2014/7
_cell_angle_alpha 106.704(5)
_cell_angle_beta 92.432(7)
_cell_angle_gamma 106.777(5)
_cell_formula_units_Z 4
_cell_length_a 9.3594(7)
_cell_length_b 10.1143(7)
_cell_length_c 15.8070(12)
_cell_measurement_reflns_used 15155
_cell_measurement_temperature 100(2)
_cell_measurement_theta_max 27.5
_cell_measurement_theta_min 2.2
_cell_volume 1359.31(18)
_computing_cell_refinement
;
CrystalClear (Rigaku, 2012)
;
_computing_data_collection
;
CrystalClear (Rigaku, 2012)
;
_computing_data_reduction
;
CrystalClear (Rigaku, 2012)
;
_computing_molecular_graphics
;
ORTEP-3 for Windows (Farrugia, 2012)
;
_computing_publication_material
;
publCIF (Westrip, 2010)
;
_computing_structure_refinement
;
SHELXL2014/7 (Sheldrick, 2015)
;
_computing_structure_solution
;
SHELXS97 (Sheldrick, 2008)
;
_diffrn_ambient_temperature 100(2)
_diffrn_measured_fraction_theta_full 0.998
_diffrn_measured_fraction_theta_max 0.996
_diffrn_measurement_device_type 'Rigaku Mercury CCD'
_diffrn_measurement_method \w
_diffrn_radiation_type MoK\a
_diffrn_radiation_wavelength 0.71075
_diffrn_reflns_av_R_equivalents 0.0342
_diffrn_reflns_limit_h_max 12
_diffrn_reflns_limit_h_min -11
_diffrn_reflns_limit_k_max 13
_diffrn_reflns_limit_k_min -12
_diffrn_reflns_limit_l_max 20
_diffrn_reflns_limit_l_min -20
_diffrn_reflns_number 18105
_diffrn_reflns_theta_full 25.242
_diffrn_reflns_theta_max 27.510
_diffrn_reflns_theta_min 2.641
_exptl_absorpt_coefficient_mu 0.237
_exptl_absorpt_correction_T_max 1.000
_exptl_absorpt_correction_T_min 0.786
_exptl_absorpt_correction_type multi-scan
_exptl_absorpt_process_details
;
(CrystalClear; Rigaku, 2012)
;
_exptl_crystal_colour colourless
_exptl_crystal_density_diffrn 1.385
_exptl_crystal_description plate
_exptl_crystal_F_000 592
_exptl_crystal_size_max 0.18
_exptl_crystal_size_mid 0.12
_exptl_crystal_size_min 0.03
_refine_diff_density_max 0.507
_refine_diff_density_min -0.323
_refine_ls_extinction_method none
_refine_ls_goodness_of_fit_ref 1.043
_refine_ls_hydrogen_treatment constr
_refine_ls_matrix_type full
_refine_ls_number_parameters 363
_refine_ls_number_reflns 6217
_refine_ls_number_restraints 0
_refine_ls_restrained_S_all 1.043
_refine_ls_R_factor_all 0.0477
_refine_ls_R_factor_gt 0.0384
_refine_ls_shift/su_max 0.001
_refine_ls_shift/su_mean 0.000
_refine_ls_structure_factor_coef Fsqd
_refine_ls_weighting_details 'w=1/[\s^2^(Fo^2^)+(0.0527P)^2^+0.4808P] where P=(Fo^2^+2Fc^2^)/3'
_refine_ls_weighting_scheme calc
_refine_ls_wR_factor_gt 0.0989
_refine_ls_wR_factor_ref 0.1037
_reflns_number_gt 5204
_reflns_number_total 6217
_reflns_threshold_expression 'I > 2\s(I)'
_cod_data_source_file vm2205sup1.cif
_cod_data_source_block I
_cod_database_code 2311465
_shelx_space_group_comment
;
The symmetry employed for this shelxl refinement is uniquely defined
by the following loop, which should always be used as a source of
symmetry information in preference to the above space-group names.
They are only intended as comments.
;
_shelx_estimated_absorpt_t_min 0.959
_shelx_estimated_absorpt_t_max 0.993

loop_
_space_group_symop_operation_xyz
'x, y, z'
'-x, -y, -z'

loop_
_atom_site_type_symbol
_atom_site_label
_atom_site_fract_x
_atom_site_fract_y
_atom_site_fract_z
_atom_site_U_iso_or_equiv
_atom_site_adp_type
_atom_site_calc_flag
_atom_site_occupancy
C C1 0.44883(17) 0.46449(16) 0.16930(10) 0.0182(3) Uani d 1
C C2 0.44634(18) 0.57507(16) 0.24628(10) 0.0198(3) Uani d 1
H H2 0.3740 0.5550 0.2851 0.024 Uiso calc 1
C C3 0.54885(18) 0.71367(16) 0.26619(10) 0.0196(3) Uani d 1
H H3 0.5453 0.7879 0.3182 0.024 Uiso calc 1
C C4 0.65642(18) 0.74502(16) 0.21093(10) 0.0207(3) Uani d 1
H H4 0.7269 0.8397 0.2250 0.025 Uiso calc 1
C C5 0.65933(17) 0.63477(16) 0.13419(10) 0.0183(3) Uani d 1
C C6 0.55554(17) 0.49516(16) 0.11306(10) 0.0180(3) Uani d 1
H H6 0.5579 0.4215 0.0604 0.022 Uiso calc 1
C C7 0.34349(17) 0.31634(16) 0.14643(10) 0.0187(3) Uani d 1
H H7 0.3492 0.2430 0.0946 0.022 Uiso calc 1
C C8 0.15716(19) 0.03219(16) 0.09561(10) 0.0227(3) Uani d 1
H H8A 0.1446 0.0603 0.0421 0.034 Uiso calc 1
H H8B 0.0780 -0.0588 0.0904 0.034 Uiso calc 1
H H8C 0.2560 0.0183 0.1018 0.034 Uiso calc 1
C C9 0.04341(17) 0.11622(16) 0.23031(10) 0.0202(3) Uani d 1
C C10 0.03819(17) 0.24178(16) 0.30984(10) 0.0196(3) Uani d 1
H H10A 0.0702 0.3332 0.2944 0.024 Uiso calc 1
H H10B -0.0668 0.2255 0.3230 0.024 Uiso calc 1
C C11 0.13786(17) 0.25767(15) 0.39154(10) 0.0182(3) Uani d 1
C C12 0.09228(19) 0.22118(17) 0.46509(10) 0.0228(3) Uani d 1
H H12 -0.0103 0.1799 0.4709 0.027 Uiso calc 1
C C13 0.2143(2) 0.25137(18) 0.53227(11) 0.0260(3) Uani d 1
H H13 0.2019 0.2329 0.5876 0.031 Uiso calc 1
C C14 0.35045(19) 0.30956(17) 0.50833(11) 0.0251(3) Uani d 1
H H14 0.4440 0.3371 0.5449 0.030 Uiso calc 1
C C15 0.77123(18) 0.66406(16) 0.07614(10) 0.0201(3) Uani d 1
N N1 0.24352(14) 0.28688(13) 0.19727(8) 0.0185(3) Uani d 1
N N2 0.14646(15) 0.14648(13) 0.17394(8) 0.0194(3) Uani d 1
N N3 0.86018(16) 0.68439(14) 0.02951(9) 0.0244(3) Uani d 1
O O1 -0.04085(14) -0.00766(12) 0.21693(8) 0.0268(3) Uani d 1
S S1 0.33237(4) 0.32713(4) 0.40385(3) 0.02304(10) Uani d 1
C C16 0.12951(17) 0.59905(16) 0.81831(10) 0.0178(3) Uani d 1
C C17 0.19830(17) 0.55084(16) 0.74397(10) 0.0193(3) Uani d 1
H H17 0.1600 0.4524 0.7071 0.023 Uiso calc 1
C C18 0.32126(17) 0.64447(16) 0.72338(10) 0.0199(3) Uani d 1
H H18 0.3666 0.6096 0.6726 0.024 Uiso calc 1
C C19 0.37944(18) 0.78915(17) 0.77615(10) 0.0212(3) Uani d 1
H H19 0.4638 0.8534 0.7617 0.025 Uiso calc 1
C C20 0.31126(18) 0.83843(16) 0.85109(10) 0.0204(3) Uani d 1
C C21 0.18679(17) 0.74391(16) 0.87227(10) 0.0192(3) Uani d 1
H H21 0.1414 0.7782 0.9232 0.023 Uiso calc 1
C C22 -0.00144(17) 0.50111(16) 0.84135(10) 0.0183(3) Uani d 1
H H22 -0.0419 0.5329 0.8948 0.022 Uiso calc 1
C C23 -0.23822(18) 0.31465(17) 0.89282(10) 0.0212(3) Uani d 1
H H23A -0.1578 0.3386 0.9417 0.032 Uiso calc 1
H H23B -0.3220 0.2317 0.8951 0.032 Uiso calc 1
H H23C -0.2736 0.3987 0.8988 0.032 Uiso calc 1
C C24 -0.24432(18) 0.14399(16) 0.74387(10) 0.0205(3) Uani d 1
C C25 -0.17210(19) 0.11278(16) 0.65922(10) 0.0209(3) Uani d 1
H H25A -0.0613 0.1532 0.6752 0.025 Uiso calc 1
H H25B -0.1977 0.0061 0.6323 0.025 Uiso calc 1
C C26 -0.21947(17) 0.17434(16) 0.59025(10) 0.0189(3) Uani d 1
C C27 -0.30906(18) 0.09509(18) 0.51024(11) 0.0240(3) Uani d 1
H H27 -0.3551 -0.0073 0.4928 0.029 Uiso calc 1
C C28 -0.32632(19) 0.18168(19) 0.45580(11) 0.0270(4) Uani d 1
H H28 -0.3847 0.1437 0.3985 0.032 Uiso calc 1
C C29 -0.24891(19) 0.32583(18) 0.49576(11) 0.0248(3) Uani d 1
H H29 -0.2465 0.3998 0.4694 0.030 Uiso calc 1
C C30 0.37254(18) 0.98796(17) 0.90659(11) 0.0225(3) Uani d 1
N N4 -0.05999(14) 0.37105(13) 0.78716(8) 0.0177(3) Uani d 1
N N5 -0.18037(15) 0.27735(13) 0.80764(8) 0.0193(3) Uani d 1
N N6 0.42280(17) 1.10717(15) 0.95097(9) 0.0275(3) Uani d 1
O O2 -0.35504(14) 0.05496(12) 0.75548(8) 0.0281(3) Uani d 1
S S2 -0.15679(5) 0.35686(4) 0.59911(3) 0.02189(10) Uani d 1

loop_
_atom_site_aniso_label
_atom_site_aniso_U_11
_atom_site_aniso_U_22
_atom_site_aniso_U_33
_atom_site_aniso_U_12
_atom_site_aniso_U_13
_atom_site_aniso_U_23
C1 0.0199(8) 0.0169(7) 0.0193(7) 0.0065(6) 0.0007(6) 0.0074(6)
C2 0.0208(8) 0.0197(7) 0.0198(7) 0.0069(6) 0.0033(6) 0.0069(6)
C3 0.0223(8) 0.0176(7) 0.0174(7) 0.0065(6) 0.0021(6) 0.0029(6)
C4 0.0212(8) 0.0175(7) 0.0223(8) 0.0042(6) 0.0014(6) 0.0068(6)
C5 0.0192(8) 0.0195(7) 0.0179(7) 0.0068(6) 0.0022(6) 0.0080(6)
C6 0.0201(8) 0.0179(7) 0.0171(7) 0.0080(6) 0.0015(6) 0.0055(6)
C7 0.0207(8) 0.0165(7) 0.0175(7) 0.0060(6) -0.0003(6) 0.0035(6)
C8 0.0276(9) 0.0159(7) 0.0195(7) 0.0028(6) 0.0031(6) 0.0019(6)
C9 0.0194(8) 0.0189(7) 0.0210(7) 0.0044(6) 0.0000(6) 0.0062(6)
C10 0.0176(7) 0.0194(7) 0.0223(7) 0.0074(6) 0.0038(6) 0.0057(6)
C11 0.0172(7) 0.0143(6) 0.0217(7) 0.0062(6) 0.0038(6) 0.0019(6)
C12 0.0210(8) 0.0266(8) 0.0213(8) 0.0114(6) 0.0076(6) 0.0038(6)
C13 0.0300(9) 0.0307(8) 0.0177(7) 0.0149(7) 0.0043(6) 0.0028(6)
C14 0.0246(8) 0.0238(8) 0.0235(8) 0.0101(6) -0.0023(6) 0.0007(6)
C15 0.0220(8) 0.0161(7) 0.0205(7) 0.0051(6) -0.0003(6) 0.0046(6)
N1 0.0191(7) 0.0142(6) 0.0205(6) 0.0035(5) -0.0001(5) 0.0049(5)
N2 0.0218(7) 0.0128(6) 0.0191(6) 0.0022(5) 0.0020(5) 0.0019(5)
N3 0.0259(7) 0.0223(7) 0.0219(7) 0.0049(6) 0.0046(6) 0.0048(5)
O1 0.0274(6) 0.0181(5) 0.0268(6) -0.0018(5) 0.0043(5) 0.0038(5)
S1 0.0175(2) 0.02163(19) 0.0281(2) 0.00403(15) 0.00253(15) 0.00725(16)
C16 0.0182(7) 0.0169(7) 0.0187(7) 0.0056(6) -0.0002(6) 0.0065(6)
C17 0.0202(8) 0.0169(7) 0.0201(7) 0.0059(6) 0.0003(6) 0.0052(6)
C18 0.0206(8) 0.0225(7) 0.0174(7) 0.0080(6) 0.0033(6) 0.0063(6)
C19 0.0197(8) 0.0216(7) 0.0224(8) 0.0042(6) 0.0005(6) 0.0095(6)
C20 0.0226(8) 0.0170(7) 0.0201(7) 0.0046(6) -0.0021(6) 0.0060(6)
C21 0.0206(8) 0.0192(7) 0.0183(7) 0.0060(6) 0.0012(6) 0.0069(6)
C22 0.0199(8) 0.0185(7) 0.0176(7) 0.0073(6) 0.0027(6) 0.0057(6)
C23 0.0241(8) 0.0208(7) 0.0185(7) 0.0060(6) 0.0050(6) 0.0063(6)
C24 0.0241(8) 0.0163(7) 0.0215(7) 0.0064(6) 0.0025(6) 0.0066(6)
C25 0.0264(8) 0.0146(7) 0.0208(7) 0.0071(6) 0.0045(6) 0.0035(6)
C26 0.0201(8) 0.0174(7) 0.0194(7) 0.0071(6) 0.0067(6) 0.0044(6)
C27 0.0212(8) 0.0251(8) 0.0221(8) 0.0049(6) 0.0039(6) 0.0045(6)
C28 0.0243(9) 0.0352(9) 0.0221(8) 0.0121(7) 0.0015(6) 0.0072(7)
C29 0.0288(9) 0.0297(8) 0.0211(8) 0.0159(7) 0.0060(6) 0.0089(6)
C30 0.0235(8) 0.0210(8) 0.0228(8) 0.0041(6) 0.0041(6) 0.0093(6)
N4 0.0178(6) 0.0165(6) 0.0198(6) 0.0047(5) 0.0031(5) 0.0078(5)
N5 0.0203(7) 0.0168(6) 0.0201(6) 0.0041(5) 0.0059(5) 0.0063(5)
N6 0.0310(8) 0.0216(7) 0.0260(7) 0.0038(6) 0.0058(6) 0.0060(6)
O2 0.0301(7) 0.0188(5) 0.0294(6) -0.0007(5) 0.0063(5) 0.0068(5)
S2 0.0295(2) 0.01730(18) 0.01936(19) 0.00892(15) 0.00386(15) 0.00484(14)

loop_
_atom_type_symbol
_atom_type_description
_atom_type_scat_dispersion_real
_atom_type_scat_dispersion_imag
_atom_type_scat_source
C C 0.0033 0.0016 'International Tables Vol C Tables 4.2.6.8 and 6.1.1.4'
H H 0.0000 0.0000 'International Tables Vol C Tables 4.2.6.8 and 6.1.1.4'
N N 0.0061 0.0033 'International Tables Vol C Tables 4.2.6.8 and 6.1.1.4'
O O 0.0106 0.0060 'International Tables Vol C Tables 4.2.6.8 and 6.1.1.4'
S S 0.1246 0.1234 'International Tables Vol C Tables 4.2.6.8 and 6.1.1.4'

loop_
_geom_angle_atom_site_label_1
_geom_angle_atom_site_label_2
_geom_angle_atom_site_label_3
_geom_angle
C6 C1 C2 119.22(14)
C6 C1 C7 118.67(13)
C2 C1 C7 122.10(14)
C3 C2 C1 120.46(14)
C3 C2 H2 119.8
C1 C2 H2 119.8
C4 C3 C2 120.75(14)
C4 C3 H3 119.6
C2 C3 H3 119.6
C3 C4 C5 118.88(14)
C3 C4 H4 120.6
C5 C4 H4 120.6
C4 C5 C6 120.80(14)
C4 C5 C15 119.99(13)
C6 C5 C15 119.21(13)
C1 C6 C5 119.88(14)
C1 C6 H6 120.1
C5 C6 H6 120.1
N1 C7 C1 119.32(13)
N1 C7 H7 120.3
C1 C7 H7 120.3
N2 C8 H8A 109.5
N2 C8 H8B 109.5
H8A C8 H8B 109.5
N2 C8 H8C 109.5
H8A C8 H8C 109.5
H8B C8 H8C 109.5
O1 C9 N2 120.86(14)
O1 C9 C10 121.55(14)
N2 C9 C10 117.60(13)
C11 C10 C9 112.24(12)
C11 C10 H10A 109.2
C9 C10 H10A 109.2
C11 C10 H10B 109.2
C9 C10 H10B 109.2
H10A C10 H10B 107.9
C12 C11 C10 126.61(14)
C12 C11 S1 110.52(12)
C10 C11 S1 122.87(11)
C11 C12 C13 113.18(15)
C11 C12 H12 123.4
C13 C12 H12 123.4
C14 C13 C12 112.47(15)
C14 C13 H13 123.8
C12 C13 H13 123.8
C13 C14 S1 111.68(13)
C13 C14 H14 124.2
S1 C14 H14 124.2
N3 C15 C5 178.57(16)
C7 N1 N2 117.84(12)
C9 N2 N1 116.96(12)
C9 N2 C8 120.85(12)
N1 N2 C8 122.11(12)
C14 S1 C11 92.14(8)
C17 C16 C21 119.18(14)
C17 C16 C22 121.66(14)
C21 C16 C22 119.17(13)
C18 C17 C16 120.83(14)
C18 C17 H17 119.6
C16 C17 H17 119.6
C17 C18 C19 120.78(14)
C17 C18 H18 119.6
C19 C18 H18 119.6
C18 C19 C20 118.77(14)
C18 C19 H19 120.6
C20 C19 H19 120.6
C21 C20 C19 120.65(14)
C21 C20 C30 120.45(14)
C19 C20 C30 118.90(14)
C16 C21 C20 119.79(14)
C16 C21 H21 120.1
C20 C21 H21 120.1
N4 C22 C16 118.31(13)
N4 C22 H22 120.8
C16 C22 H22 120.8
N5 C23 H23A 109.5
N5 C23 H23B 109.5
H23A C23 H23B 109.5
N5 C23 H23C 109.5
H23A C23 H23C 109.5
H23B C23 H23C 109.5
O2 C24 N5 120.83(14)
O2 C24 C25 121.72(14)
N5 C24 C25 117.45(13)
C26 C25 C24 114.41(13)
C26 C25 H25A 108.7
C24 C25 H25A 108.7
C26 C25 H25B 108.7
C24 C25 H25B 108.7
H25A C25 H25B 107.6
C27 C26 C25 125.78(14)
C27 C26 S2 110.37(12)
C25 C26 S2 123.74(11)
C26 C27 C28 113.37(15)
C26 C27 H27 123.3
C28 C27 H27 123.3
C29 C28 C27 112.07(15)
C29 C28 H28 124.0
C27 C28 H28 124.0
C28 C29 S2 111.79(12)
C28 C29 H29 124.1
S2 C29 H29 124.1
N6 C30 C20 179.34(19)
C22 N4 N5 119.44(13)
N4 N5 C24 116.38(12)
N4 N5 C23 122.32(12)
C24 N5 C23 121.30(13)
C29 S2 C26 92.39(8)

loop_
_geom_bond_atom_site_label_1
_geom_bond_atom_site_label_2
_geom_bond_distance
C1 C6 1.392(2)
C1 C2 1.403(2)
C1 C7 1.467(2)
C2 C3 1.389(2)
C2 H2 0.9500
C3 C4 1.388(2)
C3 H3 0.9500
C4 C5 1.399(2)
C4 H4 0.9500
C5 C6 1.400(2)
C5 C15 1.444(2)
C6 H6 0.9500
C7 N1 1.2848(19)
C7 H7 0.9500
C8 N2 1.4607(19)
C8 H8A 0.9800
C8 H8B 0.9800
C8 H8C 0.9800
C9 O1 1.2246(18)
C9 N2 1.3702(19)
C9 C10 1.523(2)
C10 C11 1.502(2)
C10 H10A 0.9900
C10 H10B 0.9900
C11 C12 1.367(2)
C11 S1 1.7316(16)
C12 C13 1.426(2)
C12 H12 0.9500
C13 C14 1.360(2)
C13 H13 0.9500
C14 S1 1.7175(17)
C14 H14 0.9500
C15 N3 1.148(2)
N1 N2 1.3797(17)
C16 C17 1.396(2)
C16 C21 1.397(2)
C16 C22 1.470(2)
C17 C18 1.381(2)
C17 H17 0.9500
C18 C19 1.391(2)
C18 H18 0.9500
C19 C20 1.402(2)
C19 H19 0.9500
C20 C21 1.399(2)
C20 C30 1.442(2)
C21 H21 0.9500
C22 N4 1.2887(19)
C22 H22 0.9500
C23 N5 1.4615(19)
C23 H23A 0.9800
C23 H23B 0.9800
C23 H23C 0.9800
C24 O2 1.2210(19)
C24 N5 1.3766(19)
C24 C25 1.518(2)
C25 C26 1.510(2)
C25 H25A 0.9900
C25 H25B 0.9900
C26 C27 1.373(2)
C26 S2 1.7294(15)
C27 C28 1.427(2)
C27 H27 0.9500
C28 C29 1.368(2)
C28 H28 0.9500
C29 S2 1.7146(17)
C29 H29 0.9500
C30 N6 1.151(2)
N4 N5 1.3651(17)

loop_
_geom_hbond_atom_site_label_D
_geom_hbond_atom_site_label_H
_geom_hbond_atom_site_label_A
_geom_hbond_site_symmetry_A
_geom_hbond_distance_DH
_geom_hbond_distance_HA
_geom_hbond_distance_DA
_geom_hbond_angle_DHA
C4 H4 O1 1_665 0.95 2.31 3.1691(19) 151
C7 H7 N6 1_544 0.95 2.53 3.452(2) 164
C19 H19 O2 1_665 0.95 2.27 3.1980(19) 164
C22 H22 N3 1_456 0.95 2.61 3.536(2) 164
C10 H10B Cg4 2_566 0.99 2.97 3.4724(18) 113
C12 H12 Cg3 . 0.95 2.60 3.436(2) 147
C23 H23C Cg2 2_566 0.98 2.90 3.5646(19) 126
C25 H25B Cg1 2_556 0.99 2.71 3.6910(18) 169

loop_
_geom_torsion_atom_site_label_1
_geom_torsion_atom_site_label_2
_geom_torsion_atom_site_label_3
_geom_torsion_atom_site_label_4
_geom_torsion
C6 C1 C2 C3 0.1(2)
C7 C1 C2 C3 179.36(14)
C1 C2 C3 C4 -0.6(2)
C2 C3 C4 C5 0.5(2)
C3 C4 C5 C6 0.2(2)
C3 C4 C5 C15 -179.27(14)
C2 C1 C6 C5 0.5(2)
C7 C1 C6 C5 -178.73(13)
C4 C5 C6 C1 -0.7(2)
C15 C5 C6 C1 178.75(13)
C6 C1 C7 N1 -179.33(14)
C2 C1 C7 N1 1.4(2)
O1 C9 C10 C11 87.85(18)
N2 C9 C10 C11 -91.98(16)
C9 C10 C11 C12 -106.11(17)
C9 C10 C11 S1 73.77(15)
C10 C11 C12 C13 -179.17(14)
S1 C11 C12 C13 0.93(17)
C11 C12 C13 C14 -0.3(2)
C12 C13 C14 S1 -0.46(18)
C1 C7 N1 N2 -179.87(12)
O1 C9 N2 N1 -175.82(14)
C10 C9 N2 N1 4.0(2)
O1 C9 N2 C8 0.9(2)
C10 C9 N2 C8 -179.28(13)
C7 N1 N2 C9 178.23(14)
C7 N1 N2 C8 1.6(2)
C13 C14 S1 C11 0.84(13)
C12 C11 S1 C14 -1.01(12)
C10 C11 S1 C14 179.09(12)
C21 C16 C17 C18 -0.2(2)
C22 C16 C17 C18 -179.99(14)
C16 C17 C18 C19 -0.1(2)
C17 C18 C19 C20 0.3(2)
C18 C19 C20 C21 -0.2(2)
C18 C19 C20 C30 179.21(14)
C17 C16 C21 C20 0.2(2)
C22 C16 C21 C20 -179.92(14)
C19 C20 C21 C16 -0.1(2)
C30 C20 C21 C16 -179.44(14)
C17 C16 C22 N4 -5.5(2)
C21 C16 C22 N4 174.70(14)
O2 C24 C25 C26 97.62(18)
N5 C24 C25 C26 -82.29(18)
C24 C25 C26 C27 -109.77(17)
C24 C25 C26 S2 74.51(17)
C25 C26 C27 C28 -175.81(14)
S2 C26 C27 C28 0.39(18)
C26 C27 C28 C29 0.0(2)
C27 C28 C29 S2 -0.47(18)
C16 C22 N4 N5 179.09(13)
C22 N4 N5 C24 175.30(13)
C22 N4 N5 C23 -5.4(2)
O2 C24 N5 N4 -177.92(14)
C25 C24 N5 N4 2.0(2)
O2 C24 N5 C23 2.7(2)
C25 C24 N5 C23 -177.35(13)
C28 C29 S2 C26 0.59(13)
C27 C26 S2 C29 -0.55(12)
C25 C26 S2 C29 175.74(13)
